data_4066915
loop_
_publ_author_name
'Boone, Michael P.'
'Brown, Christopher C.'
'Ancelet, Travis A.'
'Stephan, Douglas W.'

_publ_section_title
;
 Interconversion of Ruthenium-O(CH2CH2PCy2)2Alkylidene and Alkylidyne
 Hydride Complexes
;
_journal_issue 19
_journal_name_full Organometallics
_journal_page_first 4369
_journal_paper_doi 10.1021/om100707a
_journal_volume 29
_journal_year 2010
_chemical_formula_sum 'C36 H60 Br5 Cl2 Ga O P2 Ru'
_chemical_formula_weight 1212.02
_chemical_name_systematic
; 
 ? 
;
_space_group_IT_number 62
_symmetry_cell_setting orthorhombic
_symmetry_space_group_name_Hall '-P 2ac 2n'
_symmetry_space_group_name_H-M 'P n m a'
_atom_sites_solution_hydrogens geom
_atom_sites_solution_primary direct
_atom_sites_solution_secondary difmap
_audit_creation_method SHELXL-97
_cell_angle_alpha 90.00
_cell_angle_beta 90.00
_cell_angle_gamma 90.00
_cell_formula_units_Z 4
_cell_length_a 28.177(10)
_cell_length_b 18.222(6)
_cell_length_c 9.131(4)
_cell_measurement_temperature 150(2)
_cell_volume 4688(3)
_computing_structure_refinement 'SHELXL-97 (Sheldrick, 1997)'
_computing_structure_solution 'SHELXS-97 (Sheldrick, 1990)'
_diffrn_ambient_temperature 150(2)
_diffrn_measured_fraction_theta_full 0.991
_diffrn_measured_fraction_theta_max 0.991
_diffrn_radiation_monochromator graphite
_diffrn_radiation_source 'fine-focus sealed tube'
_diffrn_radiation_type MoK\a
_diffrn_radiation_wavelength 0.71073
_diffrn_reflns_av_R_equivalents 0.0637
_diffrn_reflns_av_sigmaI/netI 0.0559
_diffrn_reflns_limit_h_max 36
_diffrn_reflns_limit_h_min -36
_diffrn_reflns_limit_k_max 23
_diffrn_reflns_limit_k_min -23
_diffrn_reflns_limit_l_max 11
_diffrn_reflns_limit_l_min -11
_diffrn_reflns_number 39028
_diffrn_reflns_theta_full 27.53
_diffrn_reflns_theta_max 27.53
_diffrn_reflns_theta_min 1.83
_exptl_absorpt_coefficient_mu 5.366
_exptl_absorpt_correction_T_max 0.3848
_exptl_absorpt_correction_T_min 0.3472
_exptl_absorpt_correction_type multi-scan
_exptl_crystal_density_diffrn 1.717
_exptl_crystal_density_method 'not measured'
_exptl_crystal_F_000 2392
_exptl_crystal_size_max 0.25
_exptl_crystal_size_mid 0.22
_exptl_crystal_size_min 0.22
_refine_diff_density_max 1.977
_refine_diff_density_min -1.775
_refine_diff_density_rms 0.130
_refine_ls_extinction_method none
_refine_ls_goodness_of_fit_ref 1.003
_refine_ls_hydrogen_treatment mixed
_refine_ls_matrix_type full
_refine_ls_number_parameters 249
_refine_ls_number_reflns 5528
_refine_ls_number_restraints 6
_refine_ls_restrained_S_all 1.015
_refine_ls_R_factor_all 0.1057
_refine_ls_R_factor_gt 0.0627
_refine_ls_shift/su_max 0.001
_refine_ls_shift/su_mean 0.000
_refine_ls_structure_factor_coef Fsqd
_refine_ls_weighting_details 'calc w=1/[\s^2^(Fo^2^)+(0.0933P)^2^+15.9536P] where P=(Fo^2^+2Fc^2^)/3'
_refine_ls_weighting_scheme calc
_refine_ls_wR_factor_gt 0.1600
_refine_ls_wR_factor_ref 0.1855
_reflns_number_gt 3602
_reflns_number_total 5528
_reflns_threshold_expression >2sigma(I)
_cod_data_source_file om100707a_si_003.cif
_cod_data_source_block sad
_cod_original_cell_volume 4689(3)
_cod_original_sg_symbol_H-M Pnma
_cod_database_code 4066915

loop_
_symmetry_equiv_pos_as_xyz
'x, y, z'
'x+1/2, -y+1/2, -z+1/2'
'-x, y+1/2, -z'
'-x+1/2, -y, z+1/2'
'-x, -y, -z'
'-x-1/2, y-1/2, z-1/2'
'x, -y-1/2, z'
'x-1/2, y, -z-1/2'

loop_
_atom_site_label
_atom_site_type_symbol
_atom_site_fract_x
_atom_site_fract_y
_atom_site_fract_z
_atom_site_U_iso_or_equiv
_atom_site_adp_type
_atom_site_occupancy
_atom_site_symmetry_multiplicity
_atom_site_calc_flag
_atom_site_refinement_flags
Ru1 Ru 0.37929(2) 0.2500 0.60296(7) 0.03011(19) Uani 1 2 d S
Br1 Br 0.41787(4) 0.2500 0.86066(11) 0.0490(3) Uani 1 2 d S
Br2 Br 0.19395(9) 0.2500 0.3955(2) 0.304(3) Uani 1 2 d SD
Br3 Br 0.18540(15) 0.3528(2) 0.0295(4) 0.0744(9) Uani 0.50 1 d PD
Br3A Br 0.1765(2) 0.3491(3) 0.0609(8) 0.176(3) Uani 0.50 1 d PD
Br4 Br 0.29485(4) 0.2500 0.12300(15) 0.0685(4) Uani 1 2 d SD
Ga1 Ga 0.21380(4) 0.2500 0.15424(15) 0.0729(4) Uani 1 2 d SD
P1 P 0.36651(6) 0.12224(9) 0.62137(18) 0.0394(4) Uani 1 1 d .
O1 O 0.3108(2) 0.2500 0.7280(7) 0.0475(16) Uani 1 2 d S
Cl1 Cl 0.0850(2) 0.1763(3) 0.6931(6) 0.193(2) Uani 1 1 d .
C1 C 0.4269(3) 0.2500 0.4863(9) 0.0321(18) Uani 1 2 d S
C2 C 0.4681(3) 0.2500 0.3941(10) 0.0353(18) Uani 1 2 d S
C3 C 0.4642(3) 0.2500 0.2432(10) 0.045(2) Uani 1 2 d S
H3A H 0.4338 0.2500 0.1980 0.054 Uiso 1 2 calc SR
C4 C 0.5052(4) 0.2500 0.1582(12) 0.054(3) Uani 1 2 d S
H4A H 0.5032 0.2500 0.0543 0.065 Uiso 1 2 calc SR
C5 C 0.5492(4) 0.2500 0.2274(12) 0.053(3) Uani 1 2 d S
H5A H 0.5772 0.2500 0.1695 0.063 Uiso 1 2 calc SR
C6 C 0.5532(4) 0.2500 0.3772(12) 0.058(3) Uani 1 2 d S
H6A H 0.5835 0.2500 0.4224 0.070 Uiso 1 2 calc SR
C7 C 0.5123(3) 0.2500 0.4616(11) 0.048(2) Uani 1 2 d S
H7A H 0.5145 0.2500 0.5654 0.058 Uiso 1 2 calc SR
C8 C 0.3498(3) 0.0696(4) 0.4563(8) 0.0557(19) Uani 1 1 d .
H8A H 0.3562 0.0167 0.4776 0.067 Uiso 1 1 calc R
C9 C 0.2978(3) 0.0759(6) 0.4134(10) 0.078(3) Uani 1 1 d .
H9A H 0.2903 0.1276 0.3888 0.094 Uiso 1 1 calc R
H9B H 0.2776 0.0612 0.4972 0.094 Uiso 1 1 calc R
C10 C 0.2869(4) 0.0264(6) 0.2805(12) 0.098(4) Uani 1 1 d .
H10A H 0.2904 -0.0256 0.3103 0.118 Uiso 1 1 calc R
H10B H 0.2536 0.0341 0.2502 0.118 Uiso 1 1 calc R
C11 C 0.3191(4) 0.0409(5) 0.1507(10) 0.084(3) Uani 1 1 d .
H11A H 0.3135 0.0030 0.0750 0.101 Uiso 1 1 calc R
H11B H 0.3110 0.0892 0.1078 0.101 Uiso 1 1 calc R
C12 C 0.3707(4) 0.0405(6) 0.1925(11) 0.092(3) Uani 1 1 d .
H12A H 0.3900 0.0566 0.1077 0.110 Uiso 1 1 calc R
H12B H 0.3804 -0.0102 0.2175 0.110 Uiso 1 1 calc R
C13 C 0.3808(3) 0.0911(5) 0.3237(8) 0.065(2) Uani 1 1 d .
H13A H 0.3741 0.1426 0.2959 0.077 Uiso 1 1 calc R
H13B H 0.4148 0.0875 0.3508 0.077 Uiso 1 1 calc R
C14 C 0.4118(2) 0.0684(3) 0.7203(7) 0.0450(15) Uani 1 1 d .
H14A H 0.4158 0.0930 0.8175 0.054 Uiso 1 1 calc R
C15 C 0.4606(3) 0.0710(4) 0.6469(9) 0.0562(19) Uani 1 1 d .
H15A H 0.4697 0.1227 0.6297 0.067 Uiso 1 1 calc R
H15B H 0.4589 0.0461 0.5506 0.067 Uiso 1 1 calc R
C16 C 0.4986(3) 0.0337(5) 0.7413(11) 0.073(2) Uani 1 1 d .
H16A H 0.5292 0.0333 0.6881 0.087 Uiso 1 1 calc R
H16B H 0.5030 0.0617 0.8332 0.087 Uiso 1 1 calc R
C17 C 0.4840(3) -0.0452(4) 0.7776(10) 0.070(2) Uani 1 1 d .
H17A H 0.4835 -0.0747 0.6866 0.084 Uiso 1 1 calc R
H17B H 0.5076 -0.0672 0.8447 0.084 Uiso 1 1 calc R
C18 C 0.4357(4) -0.0475(4) 0.8484(9) 0.072(3) Uani 1 1 d .
H18A H 0.4372 -0.0227 0.9447 0.086 Uiso 1 1 calc R
H18B H 0.4265 -0.0992 0.8652 0.086 Uiso 1 1 calc R
C19 C 0.3978(3) -0.0100(4) 0.7536(9) 0.063(2) Uani 1 1 d .
H19A H 0.3940 -0.0375 0.6608 0.075 Uiso 1 1 calc R
H19B H 0.3670 -0.0106 0.8057 0.075 Uiso 1 1 calc R
C20 C 0.3161(2) 0.1211(4) 0.7482(8) 0.0561(19) Uani 1 1 d .
H20A H 0.2983 0.0747 0.7353 0.067 Uiso 1 1 calc R
H20B H 0.3282 0.1224 0.8499 0.067 Uiso 1 1 calc R
C21 C 0.2830(3) 0.1839(4) 0.7258(9) 0.060(2) Uani 1 1 d .
H21A H 0.2665 0.1790 0.6307 0.072 Uiso 1 1 calc R
H21B H 0.2590 0.1851 0.8047 0.072 Uiso 1 1 calc R
C22 C 0.1209(7) 0.2500 0.720(2) 0.122(6) Uani 1 2 d S
H22A H 0.1339 0.2500 0.8211 0.146 Uiso 1 2 calc SR
H22B H 0.1476 0.2500 0.6497 0.146 Uiso 1 2 calc SR
H1 H 0.345(3) 0.2500 0.472(11) 0.050 Uiso 1 2 d S

loop_
_atom_site_aniso_label
_atom_site_aniso_U_11
_atom_site_aniso_U_22
_atom_site_aniso_U_33
_atom_site_aniso_U_23
_atom_site_aniso_U_13
_atom_site_aniso_U_12
Ru1 0.0302(3) 0.0354(3) 0.0247(3) 0.000 0.0005(3) 0.000
Br1 0.0633(6) 0.0512(6) 0.0327(5) 0.000 -0.0152(4) 0.000
Br2 0.0900(14) 0.774(11) 0.0478(11) 0.000 0.0126(10) 0.000
Br3 0.0674(19) 0.0738(18) 0.0819(15) 0.0140(13) 0.0150(12) 0.0306(13)
Br3A 0.070(2) 0.082(3) 0.376(9) -0.048(4) 0.010(4) 0.0181(16)
Br4 0.0542(6) 0.0752(8) 0.0761(9) 0.000 -0.0062(6) 0.000
Ga1 0.0519(7) 0.1143(12) 0.0524(8) 0.000 -0.0024(6) 0.000
P1 0.0450(8) 0.0402(9) 0.0331(9) 0.0038(8) -0.0025(7) -0.0104(7)
O1 0.038(3) 0.063(4) 0.042(4) 0.000 0.010(3) 0.000
Cl1 0.261(6) 0.153(4) 0.163(4) -0.031(3) -0.037(4) -0.053(4)
C1 0.039(4) 0.030(4) 0.027(4) 0.000 -0.005(4) 0.000
C2 0.042(4) 0.032(4) 0.032(5) 0.000 0.004(4) 0.000
C3 0.039(5) 0.064(6) 0.030(5) 0.000 -0.004(4) 0.000
C4 0.060(6) 0.065(6) 0.037(6) 0.000 0.014(5) 0.000
C5 0.046(5) 0.055(6) 0.057(7) 0.000 0.018(5) 0.000
C6 0.036(5) 0.085(8) 0.053(7) 0.000 -0.002(5) 0.000
C7 0.038(5) 0.072(7) 0.035(5) 0.000 -0.004(4) 0.000
C8 0.082(5) 0.040(4) 0.044(4) 0.004(3) -0.017(4) -0.019(3)
C9 0.076(5) 0.101(7) 0.057(5) 0.006(5) -0.019(5) -0.044(5)
C10 0.119(8) 0.087(7) 0.089(8) 0.013(6) -0.049(7) -0.056(6)
C11 0.129(9) 0.066(5) 0.058(6) -0.016(5) -0.034(6) -0.013(6)
C12 0.103(8) 0.111(8) 0.061(6) -0.042(6) -0.019(5) 0.010(6)
C13 0.068(5) 0.087(6) 0.039(4) -0.023(4) -0.002(4) -0.001(4)
C14 0.064(4) 0.038(3) 0.033(3) 0.005(3) -0.009(3) 0.001(3)
C15 0.059(4) 0.051(4) 0.058(5) 0.017(4) -0.007(4) -0.004(3)
C16 0.076(5) 0.067(5) 0.076(6) 0.009(5) -0.015(5) 0.015(4)
C17 0.100(6) 0.051(4) 0.060(5) 0.008(4) -0.007(5) 0.025(4)
C18 0.125(8) 0.042(4) 0.049(5) 0.010(4) 0.005(5) 0.015(4)
C19 0.087(5) 0.043(4) 0.058(5) 0.016(4) 0.003(4) -0.008(4)
C20 0.056(4) 0.064(4) 0.048(4) 0.007(4) 0.007(4) -0.024(4)
C21 0.048(4) 0.082(5) 0.050(5) 0.002(4) 0.008(4) -0.017(4)
C22 0.140(15) 0.142(16) 0.083(12) 0.000 0.006(12) 0.000

loop_
_atom_type_symbol
_atom_type_description
_atom_type_scat_dispersion_real
_atom_type_scat_dispersion_imag
_atom_type_scat_source
C C 0.0033 0.0016 'International Tables Vol C Tables 4.2.6.8 and 6.1.1.4'
H H 0.0000 0.0000 'International Tables Vol C Tables 4.2.6.8 and 6.1.1.4'
O O 0.0106 0.0060 'International Tables Vol C Tables 4.2.6.8 and 6.1.1.4'
P P 0.1023 0.0942 'International Tables Vol C Tables 4.2.6.8 and 6.1.1.4'
Ga Ga 0.2307 1.6083 'International Tables Vol C Tables 4.2.6.8 and 6.1.1.4'
Br Br -0.2901 2.4595 'International Tables Vol C Tables 4.2.6.8 and 6.1.1.4'
Ru Ru -1.2594 0.8363 'International Tables Vol C Tables 4.2.6.8 and 6.1.1.4'
Cl Cl 0.1484 0.1585 'International Tables Vol C Tables 4.2.6.8 and 6.1.1.4'

loop_
_geom_angle_atom_site_label_1
_geom_angle_atom_site_label_2
_geom_angle_atom_site_label_3
_geom_angle
_geom_angle_site_symmetry_1
_geom_angle_site_symmetry_3
C1 Ru1 O1 172.2(3) . .
C1 Ru1 P1 99.42(5) . 7_565
O1 Ru1 P1 80.36(4) . 7_565
C1 Ru1 P1 99.42(5) . .
O1 Ru1 P1 80.36(4) . .
P1 Ru1 P1 160.63(9) 7_565 .
C1 Ru1 Br1 103.7(3) . .
O1 Ru1 Br1 84.17(18) . .
P1 Ru1 Br1 89.96(4) 7_565 .
P1 Ru1 Br1 89.96(4) . .
Br3A Ga1 Br3A 106.3(4) . 7_565
Br3A Ga1 Br2 104.59(19) . .
Br3A Ga1 Br2 104.59(19) 7_565 .
Br3A Ga1 Br4 114.51(17) . .
Br3A Ga1 Br4 114.52(17) 7_565 .
Br2 Ga1 Br4 111.36(9) . .
Br3A Ga1 Br3 107.35(13) . 7_565
Br3A Ga1 Br3 9.5(2) 7_565 7_565
Br2 Ga1 Br3 112.89(11) . 7_565
Br4 Ga1 Br3 106.24(12) . 7_565
Br3A Ga1 Br3 9.5(2) . .
Br3A Ga1 Br3 107.35(13) 7_565 .
Br2 Ga1 Br3 112.89(11) . .
Br4 Ga1 Br3 106.24(12) . .
Br3 Ga1 Br3 106.7(3) 7_565 .
C20 P1 C14 102.8(3) . .
C20 P1 C8 108.2(3) . .
C14 P1 C8 107.4(3) . .
C20 P1 Ru1 100.0(3) . .
C14 P1 Ru1 117.0(2) . .
C8 P1 Ru1 119.5(2) . .
C21 O1 C21 113.9(7) 7_565 .
C21 O1 Ru1 117.5(4) 7_565 .
C21 O1 Ru1 117.5(4) . .
C2 C1 Ru1 177.5(7) . .
C3 C2 C7 120.9(8) . .
C3 C2 C1 121.3(8) . .
C7 C2 C1 117.8(8) . .
C2 C3 C4 119.3(9) . .
C5 C4 C3 119.1(10) . .
C6 C5 C4 121.7(9) . .
C5 C6 C7 119.2(9) . .
C6 C7 C2 119.9(9) . .
C9 C8 C13 109.0(6) . .
C9 C8 P1 114.6(6) . .
C13 C8 P1 111.4(5) . .
C8 C9 C10 110.4(9) . .
C11 C10 C9 113.2(7) . .
C12 C11 C10 112.3(8) . .
C11 C12 C13 111.9(8) . .
C12 C13 C8 110.8(7) . .
C19 C14 C15 110.5(6) . .
C19 C14 P1 114.9(5) . .
C15 C14 P1 113.0(5) . .
C14 C15 C16 111.5(6) . .
C17 C16 C15 110.5(7) . .
C18 C17 C16 111.2(7) . .
C17 C18 C19 112.0(7) . .
C14 C19 C18 110.6(7) . .
C21 C20 P1 112.9(5) . .
O1 C21 C20 107.5(5) . .
Cl1 C22 Cl1 104.3(11) 7_565 .

loop_
_geom_bond_atom_site_label_1
_geom_bond_atom_site_label_2
_geom_bond_distance
_geom_bond_site_symmetry_2
Ru1 C1 1.713(8) .
Ru1 O1 2.241(6) .
Ru1 P1 2.3618(18) 7_565
Ru1 P1 2.3618(18) .
Ru1 Br1 2.5920(14) .
Br2 Ga1 2.273(2) .
Br3 Ga1 2.334(3) .
Br3A Ga1 2.256(5) .
Br4 Ga1 2.3016(18) .
Ga1 Br3A 2.256(5) 7_565
Ga1 Br3 2.333(3) 7_565
P1 C20 1.833(7) .
P1 C14 1.846(6) .
P1 C8 1.847(7) .
O1 C21 1.436(8) 7_565
O1 C21 1.436(8) .
Cl1 C22 1.700(13) .
C1 C2 1.434(12) .
C2 C3 1.383(13) .
C2 C7 1.390(12) .
C3 C4 1.394(13) .
C4 C5 1.391(15) .
C5 C6 1.372(15) .
C6 C7 1.385(14) .
C8 C9 1.522(11) .
C8 C13 1.543(11) .
C9 C10 1.543(13) .
C10 C11 1.515(14) .
C11 C12 1.505(14) .
C12 C13 1.538(11) .
C14 C19 1.513(9) .
C14 C15 1.532(10) .
C15 C16 1.533(10) .
C16 C17 1.532(11) .
C17 C18 1.507(12) .
C18 C19 1.533(11) .
C20 C21 1.489(11) .
C22 Cl1 1.700(13) 7_565
